data_4511384
loop_
_publ_author_name
'Medishetty, Raghavender'
'Tandiana, Rika'
'Vittal, Jagadese J.'

_publ_section_title
;
 Stepwise Host--Guest [2 + 2] Photoreaction in a Hydrogen-Bonded
 One-Dimensional Coordination Polymer to a Two-Dimensional Layered
 Structure
;
_journal_issue 7
_journal_name_full 'Crystal Growth &amp; Design'
_journal_page_first 3186
_journal_paper_doi 10.1021/cg500641m
_journal_volume 14
_journal_year 2014
_chemical_formula_sum 'C62 H60 Cd3 F2 N6 O16'
_chemical_formula_weight 1520.36
_chemical_name_systematic
; 
 ? 
;
_space_group_IT_number 15
_symmetry_cell_setting monoclinic
_symmetry_space_group_name_Hall '-C 2yc'
_symmetry_space_group_name_H-M 'C 1 2/c 1'
_atom_sites_solution_hydrogens geom
_atom_sites_solution_primary direct
_atom_sites_solution_secondary difmap
_audit_creation_method SHELXL-97
_cell_angle_alpha 90.00
_cell_angle_beta 103.422(3)
_cell_angle_gamma 90.00
_cell_formula_units_Z 4
_cell_length_a 41.702(5)
_cell_length_b 9.8988(13)
_cell_length_c 18.444(2)
_cell_measurement_reflns_used 878
_cell_measurement_temperature 100(2)
_cell_measurement_theta_max 15.94
_cell_measurement_theta_min 2.35
_cell_volume 7405.7(15)
_computing_cell_refinement 'Bruker SMART'
_computing_data_collection 'Bruker SMART'
_computing_data_reduction 'Bruker SAINT'
_computing_molecular_graphics 'Bruker SHELXTL'
_computing_publication_material 'Bruker SHELXTL'
_computing_structure_refinement 'SHELXL-97 (Sheldrick, 1997)'
_computing_structure_solution 'SHELXS-97 (Sheldrick, 1990)'
_diffrn_ambient_temperature 100(2)
_diffrn_measured_fraction_theta_full 0.998
_diffrn_measured_fraction_theta_max 0.998
_diffrn_measurement_device_type 'CCD area detector'
_diffrn_measurement_method 'phi and omega scans'
_diffrn_radiation_monochromator graphite
_diffrn_radiation_source 'fine-focus sealed tube'
_diffrn_radiation_type MoK\a
_diffrn_radiation_wavelength 0.71073
_diffrn_reflns_av_R_equivalents 0.1240
_diffrn_reflns_av_sigmaI/netI 0.1331
_diffrn_reflns_limit_h_max 45
_diffrn_reflns_limit_h_min -49
_diffrn_reflns_limit_k_max 10
_diffrn_reflns_limit_k_min -11
_diffrn_reflns_limit_l_max 21
_diffrn_reflns_limit_l_min -21
_diffrn_reflns_number 20993
_diffrn_reflns_theta_full 25.00
_diffrn_reflns_theta_max 25.00
_diffrn_reflns_theta_min 2.01
_exptl_absorpt_coefficient_mu 0.920
_exptl_absorpt_correction_T_max 0.9818
_exptl_absorpt_correction_T_min 0.7573
_exptl_absorpt_correction_type multi-scan
_exptl_absorpt_process_details 'SADABS (Sheldrick, 2008)'
_exptl_crystal_colour Yellow
_exptl_crystal_density_diffrn 1.364
_exptl_crystal_density_meas ?
_exptl_crystal_density_method 'not measured'
_exptl_crystal_description Thin_Plate
_exptl_crystal_F_000 3056
_exptl_crystal_size_max 0.32
_exptl_crystal_size_mid 0.08
_exptl_crystal_size_min 0.02
_refine_diff_density_max 1.092
_refine_diff_density_min -0.984
_refine_diff_density_rms 0.169
_refine_ls_extinction_method none
_refine_ls_goodness_of_fit_ref 1.022
_refine_ls_hydrogen_treatment constr
_refine_ls_matrix_type full
_refine_ls_number_parameters 391
_refine_ls_number_reflns 6520
_refine_ls_number_restraints 161
_refine_ls_restrained_S_all 1.020
_refine_ls_R_factor_all 0.1403
_refine_ls_R_factor_gt 0.0862
_refine_ls_shift/su_max 0.000
_refine_ls_shift/su_mean 0.000
_refine_ls_structure_factor_coef Fsqd
_refine_ls_weighting_details 'calc w=1/[\s^2^(Fo^2^)+(0.1374P)^2^+0.0000P] where P=(Fo^2^+2Fc^2^)/3'
_refine_ls_weighting_scheme calc
_refine_ls_wR_factor_gt 0.2212
_refine_ls_wR_factor_ref 0.2525
_reflns_number_gt 3922
_reflns_number_total 6520
_reflns_threshold_expression >2sigma(I)
_cod_data_source_file cg500641m_si_002.cif
_cod_data_source_block Compound_3
_cod_depositor_comments
;
The following automatic conversions were performed:

'_symmetry_cell_setting' value 'Monoclinic' changed to 'monoclinic'
according to
/usr/data/users/saulius/crontab/automatic-downloads/rss-feeds/ACS/lib/dictionaries/cif_core.dic
dictionary named 'cif_core.dic' version 2.4.2 from
2011-04-26.

'_exptl_absorpt_correction_type' value 'Multi-scan'
changed to 'multi-scan' according to
/usr/data/users/saulius/crontab/automatic-downloads/rss-feeds/ACS/lib/dictionaries/cif_core.dic
dictionary named 'cif_core.dic' version 2.4.2 from 2011-04-26.

Automatic conversion script
Id: cif_fix_values 2281 2013-09-26 08:29:07Z andrius 

 Adding full bibliography for 4511383--4511385.cif.

The following automatic conversions were performed:

'_exptl_crystal_density_meas' value 'Not Measured' was changed to '?'
- the value is perceived as not measured.

Automatic conversion script
Id: cif_fix_values 3008 2015-01-20 13:52:24Z robertas 
;
_cod_original_cell_volume 7405.9(16)
_cod_original_sg_symbol_H-M C2/c
_cod_database_code 4511384

loop_
_symmetry_equiv_pos_as_xyz
'x, y, z'
'-x, y, -z+1/2'
'x+1/2, y+1/2, z'
'-x+1/2, y+1/2, -z+1/2'
'-x, -y, -z'
'x, -y, z-1/2'
'-x+1/2, -y+1/2, -z'
'x+1/2, -y+1/2, z-1/2'

loop_
_atom_site_label
_atom_site_type_symbol
_atom_site_fract_x
_atom_site_fract_y
_atom_site_fract_z
_atom_site_U_iso_or_equiv
_atom_site_adp_type
_atom_site_occupancy
_atom_site_symmetry_multiplicity
_atom_site_calc_flag
_atom_site_refinement_flags
_atom_site_disorder_assembly
_atom_site_disorder_group
Cd1 Cd 0.661459(18) 0.32227(8) 0.45308(4) 0.0376(3) Uani 1 1 d . . .
Cd2 Cd 0.7500 0.2500 0.5000 0.0310(3) Uani 1 2 d S . .
O1 O 0.6643(2) 0.1652(8) 0.3704(4) 0.055(2) Uani 1 1 d . A .
O2 O 0.71597(19) 0.1113(8) 0.4208(4) 0.0493(19) Uani 1 1 d . A .
O3 O 0.6705(2) 0.1893(9) 0.5525(5) 0.064(2) Uani 1 1 d . A .
O4 O 0.7251(2) 0.2134(9) 0.5935(4) 0.062(2) Uani 1 1 d . A .
O5 O 0.71262(16) 0.4175(7) 0.4539(4) 0.0399(17) Uani 1 1 d . A .
O6 O 0.68049(19) 0.5306(8) 0.5123(4) 0.054(2) Uani 1 1 d . A .
C1 C 0.6910(3) 0.1122(12) 0.3695(6) 0.045(3) Uani 1 1 d . . .
C2 C 0.6935(2) 0.0378(11) 0.3005(6) 0.043(3) Uani 1 1 d . A .
C3 C 0.7223(3) -0.0166(13) 0.2916(6) 0.056(3) Uani 1 1 d . . .
H3 H 0.7417 -0.0085 0.3304 0.067 Uiso 1 1 calc R A .
C4 C 0.7237(3) -0.0844(14) 0.2257(7) 0.062(4) Uani 1 1 d . A .
H4 H 0.7440 -0.1214 0.2203 0.075 Uiso 1 1 calc R . .
C5 C 0.6963(3) -0.0982(11) 0.1692(6) 0.046(3) Uani 1 1 d . . .
C6 C 0.6667(3) -0.0447(14) 0.1783(7) 0.064(4) Uani 1 1 d . A .
H6 H 0.6474 -0.0546 0.1398 0.077 Uiso 1 1 calc R . .
C7 C 0.6653(3) 0.0225(17) 0.2425(8) 0.078(5) Uani 1 1 d . . .
H7 H 0.6449 0.0590 0.2478 0.093 Uiso 1 1 calc R A .
C8 C 0.6977(3) 0.1734(12) 0.5996(7) 0.050(3) Uani 1 1 d . . .
C9 C 0.7068(3) 0.5239(10) 0.4887(6) 0.044(3) Uani 1 1 d . A .
C10 C 0.7291(3) 0.6400(9) 0.4949(6) 0.041(3) Uani 1 1 d . . .
C11 C 0.7260(3) 0.7491(10) 0.5414(7) 0.047(3) Uani 1 1 d . A .
H11 H 0.7098 0.7475 0.5702 0.056 Uiso 1 1 calc R . .
C12 C 0.7467(3) 0.8588(10) 0.5448(6) 0.042(3) Uani 1 1 d . . .
H12 H 0.7443 0.9343 0.5749 0.051 Uiso 1 1 calc R A .
O7 O 0.6459(2) 0.4635(9) 0.3464(5) 0.067(2) Uani 1 1 d . A .
N3 N 0.6606(3) 0.5136(15) 0.2380(8) 0.103(5) Uani 1 1 d U A .
C13 C 0.6616(5) 0.4553(18) 0.2982(10) 0.111(6) Uani 1 1 d U . .
H13 H 0.6785 0.3890 0.3094 0.133 Uiso 1 1 calc R A .
C14 C 0.6784(6) 0.495(2) 0.1830(11) 0.149(8) Uani 1 1 d U . .
H14A H 0.6710 0.5598 0.1426 0.224 Uiso 1 1 calc R A .
H14B H 0.6747 0.4026 0.1631 0.224 Uiso 1 1 calc R . .
H14C H 0.7020 0.5079 0.2048 0.224 Uiso 1 1 calc R . .
C15 C 0.6327(6) 0.586(3) 0.2037(15) 0.190(10) Uani 1 1 d U . .
H15A H 0.6131 0.5431 0.2147 0.285 Uiso 1 1 calc R A .
H15B H 0.6306 0.5865 0.1496 0.285 Uiso 1 1 calc R . .
H15C H 0.6345 0.6788 0.2224 0.285 Uiso 1 1 calc R . .
N1 N 0.6074(2) 0.3876(12) 0.4593(7) 0.048(4) Uani 0.50 1 d PG A -1
C16 C 0.5931(2) 0.4989(13) 0.4184(7) 0.059(7) Uani 0.50 1 d PGU A -1
H16 H 0.6033 0.5386 0.3826 0.071 Uiso 0.50 1 calc PR A -1
C17 C 0.5638(2) 0.5519(11) 0.4298(6) 0.072(8) Uani 0.50 1 d PGU A -1
H17 H 0.5540 0.6280 0.4018 0.087 Uiso 0.50 1 calc PR A -1
C18 C 0.5488(2) 0.4937(9) 0.4822(5) 0.061(7) Uani 0.50 1 d PGU A -1
C19 C 0.5632(2) 0.3825(11) 0.5231(7) 0.052(6) Uani 0.50 1 d PGU A -1
H19 H 0.5530 0.3427 0.5589 0.063 Uiso 0.50 1 calc PR A -1
C20 C 0.5925(3) 0.3294(12) 0.5117(7) 0.066(7) Uani 0.50 1 d PGU A -1
H20 H 0.6023 0.2533 0.5397 0.079 Uiso 0.50 1 calc PR A -1
N2 N 0.3887(2) 0.6875(13) 0.5334(7) 0.048(4) Uani 0.50 1 d PG . -1
C21 C 0.4069(2) 0.5716(12) 0.5287(8) 0.086(10) Uani 0.50 1 d PGU A -1
H21 H 0.3966 0.4855 0.5252 0.103 Uiso 0.50 1 calc PR A -1
C22 C 0.4402(2) 0.5817(10) 0.5292(6) 0.081(9) Uani 0.50 1 d PGU A -1
H22 H 0.4527 0.5024 0.5260 0.097 Uiso 0.50 1 calc PR A -1
C23 C 0.4553(2) 0.7077(9) 0.5343(6) 0.057(7) Uani 0.50 1 d PGU A -1
C24 C 0.4371(3) 0.8236(10) 0.5390(9) 0.081(9) Uani 0.50 1 d PGU A -1
H24 H 0.4474 0.9097 0.5425 0.097 Uiso 0.50 1 calc PR A -1
C25 C 0.4038(2) 0.8135(12) 0.5385(8) 0.081(9) Uani 0.50 1 d PGU A -1
H25 H 0.3913 0.8928 0.5417 0.097 Uiso 0.50 1 calc PR A -1
F1 F 0.4733(7) 0.922(3) 0.4090(14) 0.168(6) Uani 0.50 1 d P A -1
C26 C 0.5154(6) 0.557(3) 0.4937(15) 0.063(7) Uani 0.50 1 d PU A -1
H26 H 0.4969 0.4930 0.4734 0.075 Uiso 0.50 1 calc PR A -1
C27 C 0.5048(7) 0.702(4) 0.4651(18) 0.090(10) Uani 0.50 1 d PU A -1
H27 H 0.5245 0.7608 0.4661 0.108 Uiso 0.50 1 calc PR A -1
C28 C 0.4913(6) 0.724(3) 0.5348(16) 0.073(8) Uani 0.50 1 d PU A -1
H28 H 0.5002 0.8092 0.5606 0.088 Uiso 0.50 1 calc PR A -1
C29 C 0.5138(6) 0.597(3) 0.5704(16) 0.076(8) Uani 0.50 1 d PU A -1
H29 H 0.5005 0.5307 0.5918 0.091 Uiso 0.50 1 calc PR A -1
C30 C 0.4819(7) 0.701(4) 0.3892(15) 0.168(6) Uani 0.50 1 d PG A -1
C31 C 0.4672(9) 0.827(3) 0.3700(19) 0.168(6) Uani 0.50 1 d PGU A -1
C32 C 0.4424(8) 0.840(3) 0.305(2) 0.168(6) Uani 0.50 1 d PGU A -1
H32 H 0.4324 0.9257 0.2923 0.202 Uiso 0.50 1 calc PR A -1
C33 C 0.4323(7) 0.729(4) 0.2602(15) 0.168(6) Uani 0.50 1 d PGU A -1
H33 H 0.4153 0.7379 0.2161 0.202 Uiso 0.50 1 calc PR A -1
C34 C 0.4469(8) 0.604(3) 0.2794(18) 0.168(6) Uani 0.50 1 d PGU A -1
H34 H 0.4400 0.5273 0.2485 0.202 Uiso 0.50 1 calc PR A -1
C35 C 0.4717(8) 0.590(3) 0.3439(19) 0.168(6) Uani 0.50 1 d PG A -1
H35 H 0.4817 0.5044 0.3571 0.202 Uiso 0.50 1 calc PR A -1
F2 F 0.5196(5) 0.574(3) 0.7311(12) 0.142(6) Uani 0.50 1 d P A -1
C36 C 0.5418(6) 0.653(3) 0.6311(14) 0.142(6) Uani 0.50 1 d PG A -1
C37 C 0.5432(6) 0.631(3) 0.7062(15) 0.142(6) Uani 0.50 1 d PG A -1
C38 C 0.5684(6) 0.688(3) 0.7602(12) 0.142(6) Uani 0.50 1 d PG A -1
H38 H 0.5693 0.6726 0.8115 0.171 Uiso 0.50 1 calc PR A -1
C39 C 0.5923(5) 0.766(3) 0.7391(13) 0.142(6) Uani 0.50 1 d PG A -1
H39 H 0.6096 0.8053 0.7760 0.171 Uiso 0.50 1 calc PR A -1
C40 C 0.5909(6) 0.788(3) 0.6640(15) 0.142(6) Uani 0.50 1 d PG A -1
H40 H 0.6072 0.8422 0.6495 0.171 Uiso 0.50 1 calc PR A -1
C41 C 0.5657(6) 0.731(3) 0.6100(12) 0.142(6) Uani 0.50 1 d PG A -1
H41 H 0.5647 0.7463 0.5586 0.171 Uiso 0.50 1 calc PR A -1
O1S O 0.5672(7) 0.867(3) 0.4050(19) 0.299(11) Uani 1 1 d DU . .
N1S N 0.6224(8) 0.849(4) 0.4145(19) 0.299(11) Uani 1 1 d DU . .
C1S C 0.5913(7) 0.887(4) 0.377(2) 0.278(12) Uani 1 1 d DU . .
H1S H 0.5881 0.9293 0.3295 0.333 Uiso 1 1 calc R . .
C2S C 0.6265(8) 0.843(4) 0.492(2) 0.278(12) Uani 1 1 d DU . .
H2S1 H 0.6070 0.8803 0.5060 0.417 Uiso 1 1 calc R . .
H2S2 H 0.6461 0.8950 0.5163 0.417 Uiso 1 1 calc R . .
H2S3 H 0.6295 0.7483 0.5086 0.417 Uiso 1 1 calc R . .
C3S C 0.6524(10) 0.818(4) 0.395(2) 0.278(12) Uani 1 1 d DU . .
H3S1 H 0.6641 0.7481 0.4290 0.417 Uiso 1 1 calc R . .
H3S2 H 0.6661 0.8994 0.3997 0.417 Uiso 1 1 calc R . .
H3S3 H 0.6479 0.7848 0.3438 0.417 Uiso 1 1 calc R . .

loop_
_atom_site_aniso_label
_atom_site_aniso_U_11
_atom_site_aniso_U_22
_atom_site_aniso_U_33
_atom_site_aniso_U_23
_atom_site_aniso_U_13
_atom_site_aniso_U_12
Cd1 0.0461(5) 0.0321(5) 0.0414(5) -0.0010(4) 0.0237(4) -0.0008(4)
Cd2 0.0394(6) 0.0199(5) 0.0394(6) -0.0019(4) 0.0205(5) -0.0035(5)
O1 0.060(5) 0.052(5) 0.057(5) -0.011(4) 0.024(4) 0.006(4)
O2 0.061(5) 0.033(4) 0.057(5) -0.010(4) 0.019(4) -0.005(4)
O3 0.077(6) 0.072(6) 0.048(5) 0.019(5) 0.022(5) -0.020(5)
O4 0.081(6) 0.065(6) 0.054(5) -0.007(4) 0.044(5) -0.030(5)
O5 0.050(4) 0.026(4) 0.048(4) -0.002(3) 0.019(3) -0.007(3)
O6 0.062(5) 0.035(4) 0.075(6) -0.007(4) 0.035(4) -0.005(4)
C1 0.055(7) 0.038(6) 0.043(7) 0.000(6) 0.014(6) -0.007(6)
C2 0.041(6) 0.037(6) 0.058(7) -0.008(5) 0.022(6) -0.006(5)
C3 0.046(6) 0.079(10) 0.044(7) -0.013(6) 0.015(5) 0.006(6)
C4 0.043(7) 0.081(10) 0.069(9) -0.020(7) 0.024(6) 0.012(7)
C5 0.058(7) 0.035(6) 0.056(7) 0.003(6) 0.037(6) -0.005(6)
C6 0.054(7) 0.081(10) 0.058(8) -0.034(7) 0.014(6) 0.005(7)
C7 0.045(7) 0.114(13) 0.077(10) -0.045(9) 0.021(7) 0.009(8)
C8 0.074(9) 0.041(7) 0.044(7) -0.003(6) 0.031(7) -0.009(7)
C9 0.067(7) 0.017(5) 0.052(7) -0.002(5) 0.022(6) 0.001(5)
C10 0.049(6) 0.010(5) 0.062(7) 0.005(5) 0.007(6) 0.002(4)
C11 0.060(7) 0.024(6) 0.063(8) -0.003(5) 0.027(6) 0.001(6)
C12 0.057(7) 0.020(5) 0.054(7) 0.001(5) 0.020(6) 0.006(5)
O7 0.077(6) 0.053(5) 0.078(6) 0.030(5) 0.031(5) 0.009(5)
N3 0.112(9) 0.098(10) 0.104(9) 0.062(8) 0.036(8) 0.021(8)
C13 0.179(19) 0.068(11) 0.090(12) 0.023(10) 0.039(12) -0.012(12)
C14 0.196(15) 0.158(16) 0.113(12) 0.068(12) 0.074(11) 0.010(12)
C15 0.180(15) 0.187(18) 0.195(17) 0.064(14) 0.028(13) 0.038(13)
N1 0.052(8) 0.033(11) 0.063(8) -0.011(9) 0.025(7) 0.004(9)
C16 0.076(15) 0.057(15) 0.059(14) -0.010(12) 0.042(12) 0.018(13)
C17 0.045(13) 0.088(19) 0.079(17) 0.017(15) 0.005(12) 0.018(13)
C18 0.039(12) 0.060(16) 0.085(17) -0.010(14) 0.011(12) -0.001(12)
C19 0.032(11) 0.064(15) 0.066(15) -0.012(13) 0.025(11) 0.002(11)
C20 0.057(14) 0.079(18) 0.057(15) -0.015(13) 0.006(12) 0.005(13)
N2 0.052(8) 0.033(11) 0.063(8) -0.011(9) 0.025(7) 0.004(9)
C21 0.077(16) 0.090(18) 0.096(17) -0.052(14) 0.032(14) 0.012(14)
C22 0.054(13) 0.071(16) 0.107(18) -0.026(14) 0.000(13) 0.024(13)
C23 0.050(12) 0.058(13) 0.055(13) -0.029(11) -0.006(10) 0.002(11)
C24 0.051(13) 0.088(17) 0.103(17) 0.003(14) 0.017(12) 0.005(12)
C25 0.065(14) 0.079(16) 0.102(17) 0.010(14) 0.028(13) 0.010(13)
F1 0.188(13) 0.169(14) 0.143(12) -0.023(10) 0.028(10) 0.063(12)
C26 0.047(11) 0.058(14) 0.084(15) -0.018(12) 0.018(11) -0.011(11)
C27 0.068(14) 0.116(18) 0.090(17) 0.007(14) 0.026(13) 0.045(14)
C28 0.061(13) 0.086(16) 0.081(15) -0.006(13) 0.033(12) 0.010(12)
C29 0.053(12) 0.097(17) 0.084(15) -0.007(13) 0.027(12) 0.021(12)
C30 0.188(13) 0.169(14) 0.143(12) -0.023(10) 0.028(10) 0.063(12)
C31 0.188(13) 0.169(14) 0.143(12) -0.023(10) 0.028(10) 0.063(12)
C32 0.188(13) 0.169(14) 0.143(12) -0.023(10) 0.028(10) 0.063(12)
C33 0.188(13) 0.169(14) 0.143(12) -0.023(10) 0.028(10) 0.063(12)
C34 0.188(13) 0.169(14) 0.143(12) -0.023(10) 0.028(10) 0.063(12)
C35 0.188(13) 0.169(14) 0.143(12) -0.023(10) 0.028(10) 0.063(12)
F2 0.115(10) 0.192(15) 0.126(11) -0.019(11) 0.039(9) -0.088(10)
C36 0.115(10) 0.192(15) 0.126(11) -0.019(11) 0.039(9) -0.088(10)
C37 0.115(10) 0.192(15) 0.126(11) -0.019(11) 0.039(9) -0.088(10)
C38 0.115(10) 0.192(15) 0.126(11) -0.019(11) 0.039(9) -0.088(10)
C39 0.115(10) 0.192(15) 0.126(11) -0.019(11) 0.039(9) -0.088(10)
C40 0.115(10) 0.192(15) 0.126(11) -0.019(11) 0.039(9) -0.088(10)
C41 0.115(10) 0.192(15) 0.126(11) -0.019(11) 0.039(9) -0.088(10)
O1S 0.261(17) 0.260(19) 0.39(2) 0.035(17) 0.106(18) 0.029(16)
N1S 0.261(17) 0.260(19) 0.39(2) 0.035(17) 0.106(18) 0.029(16)
C1S 0.273(19) 0.25(2) 0.32(2) -0.004(17) 0.091(16) 0.002(16)
C2S 0.273(19) 0.25(2) 0.32(2) -0.004(17) 0.091(16) 0.002(16)
C3S 0.273(19) 0.25(2) 0.32(2) -0.004(17) 0.091(16) 0.002(16)

loop_
_atom_type_symbol
_atom_type_description
_atom_type_scat_dispersion_real
_atom_type_scat_dispersion_imag
_atom_type_scat_source
C C 0.0033 0.0016 'International Tables Vol C Tables 4.2.6.8 and 6.1.1.4'
H H 0.0000 0.0000 'International Tables Vol C Tables 4.2.6.8 and 6.1.1.4'
N N 0.0061 0.0033 'International Tables Vol C Tables 4.2.6.8 and 6.1.1.4'
O O 0.0106 0.0060 'International Tables Vol C Tables 4.2.6.8 and 6.1.1.4'
F F 0.0171 0.0103 'International Tables Vol C Tables 4.2.6.8 and 6.1.1.4'
Cd Cd -0.8075 1.2024 'International Tables Vol C Tables 4.2.6.8 and 6.1.1.4'

loop_
_geom_angle_atom_site_label_1
_geom_angle_atom_site_label_2
_geom_angle_atom_site_label_3
_geom_angle
_geom_angle_site_symmetry_1
_geom_angle_site_symmetry_3
N2 Cd1 O1 104.9(4) 5_666 .
N2 Cd1 O3 82.0(4) 5_666 .
O1 Cd1 O3 97.4(3) . .
N2 Cd1 O5 157.7(4) 5_666 .
O1 Cd1 O5 95.4(3) . .
O3 Cd1 O5 104.8(3) . .
N2 Cd1 N1 18.7(6) 5_666 .
O1 Cd1 N1 115.5(3) . .
O3 Cd1 N1 95.9(4) . .
O5 Cd1 N1 140.2(4) . .
N2 Cd1 O7 92.1(4) 5_666 .
O1 Cd1 O7 83.7(3) . .
O3 Cd1 O7 174.1(3) . .
O5 Cd1 O7 80.8(3) . .
N1 Cd1 O7 78.5(4) . .
N2 Cd1 O6 102.4(4) 5_666 .
O1 Cd1 O6 149.8(3) . .
O3 Cd1 O6 99.2(3) . .
O5 Cd1 O6 55.9(2) . .
N1 Cd1 O6 87.8(3) . .
O7 Cd1 O6 82.4(3) . .
N2 Cd1 C9 129.8(4) 5_666 .
O1 Cd1 C9 122.7(3) . .
O3 Cd1 C9 105.1(3) . .
O5 Cd1 C9 28.1(3) . .
N1 Cd1 C9 113.8(4) . .
O7 Cd1 C9 79.0(3) . .
O6 Cd1 C9 27.9(3) . .
O4 Cd2 O4 180.0(4) 7_656 .
O4 Cd2 O2 93.8(3) 7_656 7_656
O4 Cd2 O2 86.2(3) . 7_656
O4 Cd2 O2 86.2(3) 7_656 .
O4 Cd2 O2 93.8(3) . .
O2 Cd2 O2 180.0(4) 7_656 .
O4 Cd2 O5 89.7(3) 7_656 .
O4 Cd2 O5 90.3(3) . .
O2 Cd2 O5 94.1(3) 7_656 .
O2 Cd2 O5 85.9(3) . .
O4 Cd2 O5 90.3(3) 7_656 7_656
O4 Cd2 O5 89.7(3) . 7_656
O2 Cd2 O5 85.9(3) 7_656 7_656
O2 Cd2 O5 94.1(3) . 7_656
O5 Cd2 O5 180.0(3) . 7_656
C1 O1 Cd1 120.1(7) . .
C1 O2 Cd2 141.8(8) . .
C8 O3 Cd1 126.3(7) . .
C8 O4 Cd2 136.3(8) . .
C9 O5 Cd2 126.6(7) . .
C9 O5 Cd1 93.3(6) . .
Cd2 O5 Cd1 104.6(3) . .
C9 O6 Cd1 91.2(6) . .
O2 C1 O1 126.6(11) . .
O2 C1 C2 115.9(10) . .
O1 C1 C2 117.4(10) . .
C3 C2 C7 118.3(10) . .
C3 C2 C1 122.3(10) . .
C7 C2 C1 119.5(10) . .
C2 C3 C4 120.5(11) . .
C5 C4 C3 121.1(10) . .
C4 C5 C6 118.6(10) . .
C4 C5 C8 120.8(10) . 6
C6 C5 C8 120.5(11) . 6
C7 C6 C5 120.6(12) . .
C6 C7 C2 120.9(11) . .
O4 C8 O3 126.6(11) . .
O4 C8 C5 117.2(12) . 6_556
O3 C8 C5 116.1(10) . 6_556
O6 C9 O5 119.3(9) . .
O6 C9 C10 120.9(9) . .
O5 C9 C10 119.5(10) . .
O6 C9 Cd1 61.0(5) . .
O5 C9 Cd1 58.6(5) . .
C10 C9 Cd1 170.4(8) . .
C12 C10 C11 120.1(10) 7_666 .
C12 C10 C9 119.6(10) 7_666 .
C11 C10 C9 120.3(10) . .
C12 C11 C10 119.2(10) . .
C10 C12 C11 120.7(10) 7_666 .
C13 O7 Cd1 118.2(11) . .
C13 N3 C15 119.7(19) . .
C13 N3 C14 132.1(18) . .
C15 N3 C14 105.6(17) . .
O7 C13 N3 135(2) . .
C16 N1 C20 120.0 . .
C16 N1 Cd1 118.9(4) . .
C20 N1 Cd1 120.3(4) . .
C17 C16 N1 120.0 . .
C16 C17 C18 120.0 . .
C19 C18 C17 120.0 . .
C19 C18 C26 121.4(10) . .
C17 C18 C26 118.6(10) . .
C18 C19 C20 120.0 . .
C19 C20 N1 120.0 . .
C21 N2 C25 120.0 . .
C21 N2 Cd1 121.8(4) . 5_666
C25 N2 Cd1 117.8(4) . 5_666
C22 C21 N2 120.0 . .
C23 C22 C21 120.0 . .
C22 C23 C24 120.0 . .
C22 C23 C28 121.9(12) . .
C24 C23 C28 118.1(12) . .
C25 C24 C23 120.0 . .
C24 C25 N2 120.0 . .
C29 C26 C27 90(2) . .
C29 C26 C18 118(2) . .
C27 C26 C18 120.4(19) . .
C30 C27 C28 120(3) . .
C30 C27 C26 112(3) . .
C28 C27 C26 88(2) . .
C23 C28 C27 123(2) . .
C23 C28 C29 114(2) . .
C27 C28 C29 87(2) . .
C26 C29 C36 127(2) . .
C26 C29 C28 88(2) . .
C36 C29 C28 107(3) . .
C31 C30 C35 120.0 . .
C31 C30 C27 112(3) . .
C35 C30 C27 127(3) . .
F1 C31 C30 123(3) . .
F1 C31 C32 117(3) . .
C30 C31 C32 120.0 . .
C33 C32 C31 120.0 . .
C32 C33 C34 120.0 . .
C35 C34 C33 120.0 . .
C34 C35 C30 120.0 . .
C37 C36 C41 120.0 . .
C37 C36 C29 122(2) . .
C41 C36 C29 118(2) . .
F2 C37 C36 124(2) . .
F2 C37 C38 115(2) . .
C36 C37 C38 120.0 . .
C39 C38 C37 120.0 . .
C38 C39 C40 120.0 . .
C41 C40 C39 120.0 . .
C40 C41 C36 120.0 . .
C1S N1S C2S 114(3) . .
C1S N1S C3S 136(3) . .
C2S N1S C3S 109.8(11) . .
O1S C1S N1S 120(3) . .

loop_
_geom_bond_atom_site_label_1
_geom_bond_atom_site_label_2
_geom_bond_distance
_geom_bond_site_symmetry_2
Cd1 N2 2.165(10) 5_666
Cd1 O1 2.200(7) .
Cd1 O3 2.217(8) .
Cd1 O5 2.329(6) .
Cd1 N1 2.373(8) .
Cd1 O7 2.378(8) .
Cd1 O6 2.382(8) .
Cd1 C9 2.724(11) .
Cd2 O4 2.239(7) 7_656
Cd2 O4 2.239(7) .
Cd2 O2 2.252(8) 7_656
Cd2 O2 2.252(8) .
Cd2 O5 2.299(7) .
Cd2 O5 2.299(7) 7_656
O1 C1 1.236(13) .
O2 C1 1.234(13) .
O3 C8 1.270(14) .
O4 C8 1.239(14) .
O5 C9 1.285(12) .
O6 C9 1.273(11) .
C1 C2 1.494(15) .
C2 C3 1.364(14) .
C2 C7 1.402(16) .
C3 C4 1.401(16) .
C4 C5 1.364(16) .
C5 C6 1.387(15) .
C5 C8 1.497(15) 6
C6 C7 1.372(17) .
C8 C5 1.497(15) 6_556
C9 C10 1.465(14) .
C10 C12 1.379(14) 7_666
C10 C11 1.404(14) .
C11 C12 1.380(14) .
C12 C10 1.379(14) 7_666
O7 C13 1.224(19) .
N3 C13 1.244(19) .
N3 C15 1.39(2) .
N3 C14 1.40(2) .
N1 C16 1.3900 .
N1 C20 1.3900 .
C16 C17 1.3900 .
C17 C18 1.3900 .
C18 C19 1.3900 .
C18 C26 1.59(2) .
C19 C20 1.3900 .
N2 C21 1.3901 .
N2 C25 1.3901 .
N2 Cd1 2.165(9) 5_666
C21 C22 1.3900 .
C22 C23 1.3899 .
C23 C24 1.3900 .
C23 C28 1.51(3) .
C24 C25 1.3899 .
F1 C31 1.18(3) .
C26 C29 1.49(4) .
C26 C27 1.56(4) .
C27 C30 1.50(4) .
C27 C28 1.53(4) .
C28 C29 1.61(4) .
C29 C36 1.52(3) .
C30 C31 1.3900 .
C30 C35 1.3900 .
C31 C32 1.3900 .
C32 C33 1.3900 .
C33 C34 1.3900 .
C34 C35 1.3900 .
F2 C37 1.31(2) .
C36 C37 1.3900 .
C36 C41 1.3900 .
C37 C38 1.3900 .
C38 C39 1.3900 .
C39 C40 1.3900 .
C40 C41 1.3900 .
O1S C1S 1.248(10) .
N1S C1S 1.374(10) .
N1S C2S 1.405(10) .
N1S C3S 1.413(10) .
